data_7046558
loop_
_publ_author_name
'Szkop, Kevin M.'
'Zhu, Diya'
'Longobardi, Lauren E.'
'Heck, Julian'
'Stephan, Douglas W.'

_publ_section_title
;
 Interception of intermediates in phosphine oxidation by mesityl
 nitrile-N-oxide using frustrated Lewis pairs.
;
_journal_issue 27
_journal_name_full 'Dalton transactions (Cambridge, England : 2003)'
_journal_page_first 8933
_journal_page_last 8939
_journal_paper_doi 10.1039/c8dt01717d
_journal_volume 47
_journal_year 2018
_chemical_formula_moiety 'C46 H26 B F15 N O P'
_chemical_formula_sum 'C46 H26 B F15 N O P'
_chemical_formula_weight 935.46
_space_group_crystal_system monoclinic
_space_group_IT_number 14
_space_group_name_Hall '-P 2ybc'
_space_group_name_H-M_alt 'P 1 21/c 1'
_symmetry_space_group_name_Hall '-P 2ybc'
_symmetry_space_group_name_H-M 'P 1 21/c 1'
_atom_sites_solution_hydrogens geom
_audit_creation_method SHELXL-2016/6
_audit_update_record
;
2018-06-04 deposited with the CCDC.
2018-06-06 downloaded from the CCDC.
;
_cell_angle_alpha 90
_cell_angle_beta 93.482(3)
_cell_angle_gamma 90
_cell_formula_units_Z 4
_cell_length_a 11.6657(7)
_cell_length_b 17.8082(9)
_cell_length_c 19.8218(10)
_cell_measurement_reflns_used 71139
_cell_measurement_temperature 150(2)
_cell_measurement_theta_max 0.7455
_cell_measurement_theta_min 0.6899
_cell_volume 4110.3(4)
_computing_data_collection APEX2-
_computing_molecular_graphics ORTEP-3
_computing_publication_material SHELXT-version
_computing_structure_refinement 'SHELXL-2016/6 (Sheldrick, 2016)'
_computing_structure_solution 'SHELXT 2014/4 (Sheldrick, 2014)'
_diffrn_ambient_temperature 150(2)
_diffrn_measured_fraction_theta_full 0.999
_diffrn_measured_fraction_theta_max 0.989
_diffrn_measurement_device_type 'Bruker APEX-II CCD'
_diffrn_measurement_method '\f and \w scans'
_diffrn_radiation_type MoK\a
_diffrn_radiation_wavelength 0.71073
_diffrn_reflns_av_R_equivalents 0.1076
_diffrn_reflns_av_unetI/netI 0.1038
_diffrn_reflns_Laue_measured_fraction_full 0.999
_diffrn_reflns_Laue_measured_fraction_max 0.989
_diffrn_reflns_limit_h_max 14
_diffrn_reflns_limit_h_min -15
_diffrn_reflns_limit_k_max 21
_diffrn_reflns_limit_k_min -22
_diffrn_reflns_limit_l_max 25
_diffrn_reflns_limit_l_min -25
_diffrn_reflns_number 69656
_diffrn_reflns_point_group_measured_fraction_full 0.999
_diffrn_reflns_point_group_measured_fraction_max 0.989
_diffrn_reflns_theta_full 25.242
_diffrn_reflns_theta_max 27.255
_diffrn_reflns_theta_min 1.538
_exptl_absorpt_coefficient_mu 0.174
_exptl_absorpt_correction_type none
_exptl_crystal_colour colourless
_exptl_crystal_density_diffrn 1.512
_exptl_crystal_description block
_exptl_crystal_F_000 1888
_exptl_crystal_size_max 0.100
_exptl_crystal_size_mid 0.100
_exptl_crystal_size_min 0.070
_refine_diff_density_max 0.331
_refine_diff_density_min -0.380
_refine_diff_density_rms 0.052
_refine_ls_extinction_method none
_refine_ls_goodness_of_fit_ref 1.000
_refine_ls_hydrogen_treatment constr
_refine_ls_matrix_type full
_refine_ls_number_parameters 589
_refine_ls_number_reflns 9106
_refine_ls_number_restraints 0
_refine_ls_restrained_S_all 1.000
_refine_ls_R_factor_all 0.1346
_refine_ls_R_factor_gt 0.0568
_refine_ls_shift/su_max 0.000
_refine_ls_shift/su_mean 0.000
_refine_ls_structure_factor_coef Fsqd
_refine_ls_weighting_details 'w=1/[\s^2^(Fo^2^)+(0.0419P)^2^+1.0250P] where P=(Fo^2^+2Fc^2^)/3'
_refine_ls_weighting_scheme calc
_refine_ls_wR_factor_gt 0.0891
_refine_ls_wR_factor_ref 0.1064
_reflns_Friedel_coverage 0.000
_reflns_number_gt 5290
_reflns_number_total 9106
_reflns_threshold_expression 'I > 2\s(I)'
_cod_data_source_file c8dt01717d2.cif
_cod_data_source_block dzhu019_0m_a
_cod_depositor_comments 'Adding full bibliography for 7046555--7046558.cif.'
_cod_database_code 7046558
_shelx_shelxl_version_number 2016/6
_shelx_space_group_comment
;
The symmetry employed for this shelxl refinement is uniquely defined
by the following loop, which should always be used as a source of
symmetry information in preference to the above space-group names.
They are only intended as comments.
;
_shelx_estimated_absorpt_t_min 0.983
_shelx_estimated_absorpt_t_max 0.988

loop_
_space_group_symop_operation_xyz
'x, y, z'
'-x, y+1/2, -z+1/2'
'-x, -y, -z'
'x, -y-1/2, z-1/2'

loop_
_atom_site_label
_atom_site_type_symbol
_atom_site_fract_x
_atom_site_fract_y
_atom_site_fract_z
_atom_site_U_iso_or_equiv
_atom_site_adp_type
_atom_site_occupancy
_atom_site_site_symmetry_order
_atom_site_calc_flag
_atom_site_refinement_flags_posn
_atom_site_refinement_flags_adp
P01 P 0.76706(5) 0.22171(3) 0.23792(3) 0.02066(15) Uani 1 1 d . .
F15 F 0.59495(11) 0.44192(7) 0.18340(7) 0.0341(4) Uani 1 1 d . .
F06 F 0.42393(11) 0.21615(7) 0.30410(6) 0.0336(3) Uani 1 1 d . .
F05 F 0.22307(11) 0.20582(8) 0.20772(7) 0.0357(4) Uani 1 1 d . .
F01 F 0.52806(12) 0.25999(8) 0.06787(7) 0.0389(4) Uani 1 1 d . .
O01 O 0.54813(12) 0.29161(8) 0.20700(7) 0.0214(4) Uani 1 1 d . .
F13 F 0.39672(13) 0.57881(8) 0.01280(7) 0.0425(4) Uani 1 1 d . .
F10 F 0.25610(12) 0.44043(8) 0.21532(8) 0.0415(4) Uani 1 1 d . .
F07 F 0.31673(12) 0.23619(9) 0.41672(7) 0.0458(4) Uani 1 1 d . .
F14 F 0.57666(13) 0.56226(8) 0.10573(8) 0.0482(4) Uani 1 1 d . .
F09 F 0.14443(13) 0.45582(8) 0.32559(8) 0.0506(4) Uani 1 1 d . .
F04 F 0.17028(14) 0.08703(8) 0.13393(8) 0.0522(5) Uani 1 1 d . .
F12 F 0.23209(14) 0.47150(9) 0.00230(8) 0.0582(5) Uani 1 1 d . .
F08 F 0.17187(13) 0.35432(9) 0.42884(8) 0.0536(5) Uani 1 1 d . .
F02 F 0.47045(15) 0.13949(9) -0.00695(8) 0.0559(5) Uani 1 1 d . .
F03 F 0.29312(16) 0.04977(9) 0.02634(8) 0.0628(5) Uani 1 1 d . .
F11 F 0.24618(13) 0.35082(9) 0.08020(9) 0.0625(5) Uani 1 1 d . .
N01 N 0.59419(15) 0.32132(10) 0.26646(9) 0.0206(4) Uani 1 1 d . .
C02 C 0.75494(18) 0.32588(12) 0.34743(11) 0.0202(5) Uani 1 1 d . .
C03 C 0.82770(19) 0.38842(13) 0.34278(11) 0.0231(5) Uani 1 1 d . .
C01 C 0.69354(18) 0.29442(12) 0.28506(11) 0.0198(5) Uani 1 1 d . .
C05 C 0.8899(2) 0.41196(13) 0.40112(11) 0.0260(6) Uani 1 1 d . .
H05A H 0.939976 0.453789 0.398506 0.031 Uiso 1 1 calc R U
C12 C 0.50151(19) 0.44546(13) 0.13919(11) 0.0231(5) Uani 1 1 d . .
C09 C 0.74279(19) 0.29034(13) 0.40950(11) 0.0247(5) Uani 1 1 d . .
C06 C 0.8814(2) 0.37669(13) 0.46267(11) 0.0275(6) Uani 1 1 d . .
C24 C 0.35966(19) 0.27899(13) 0.30827(12) 0.0257(6) Uani 1 1 d . .
C36 C 0.7838(2) 0.31920(13) 0.13074(11) 0.0267(6) Uani 1 1 d . .
H36A H 0.704520 0.328737 0.135296 0.032 Uiso 1 1 calc R U
C41 C 0.67529(19) 0.14951(12) 0.20112(11) 0.0221(5) Uani 1 1 d . .
C23 C 0.35169(18) 0.32841(13) 0.25382(11) 0.0222(5) Uani 1 1 d . .
C13 C 0.4947(2) 0.50935(13) 0.09992(12) 0.0280(6) Uani 1 1 d . .
C29 C 0.87108(19) 0.17463(13) 0.29463(11) 0.0242(6) Uani 1 1 d . .
C35 C 0.84180(19) 0.26742(13) 0.17308(11) 0.0248(5) Uani 1 1 d . .
C08 C 0.8066(2) 0.31663(14) 0.46585(11) 0.0293(6) Uani 1 1 d . .
H08A H 0.798771 0.292615 0.508113 0.035 Uiso 1 1 calc R U
C17 C 0.38100(19) 0.23947(13) 0.14294(11) 0.0234(5) Uani 1 1 d . .
C42 C 0.5902(2) 0.11668(13) 0.23708(12) 0.0267(6) Uani 1 1 d . .
H42A H 0.574207 0.135446 0.280379 0.032 Uiso 1 1 calc R U
C11 C 0.42185(19) 0.38818(13) 0.13650(11) 0.0238(5) Uani 1 1 d . .
C14 C 0.4039(2) 0.51786(13) 0.05303(12) 0.0290(6) Uani 1 1 d . .
C37 C 0.8418(2) 0.35663(14) 0.08215(12) 0.0353(6) Uani 1 1 d . .
H37A H 0.802594 0.392489 0.053740 0.042 Uiso 1 1 calc R U
C46 C 0.6991(2) 0.12143(14) 0.13797(12) 0.0321(6) Uani 1 1 d . .
H46A H 0.757236 0.143788 0.113102 0.038 Uiso 1 1 calc R U
C22 C 0.2902(2) 0.19248(13) 0.15551(12) 0.0272(6) Uani 1 1 d . .
C04 C 0.8432(2) 0.42920(14) 0.27718(12) 0.0359(7) Uani 1 1 d . .
H04A H 0.768171 0.436779 0.253211 0.054 Uiso 1 1 calc R U
H04B H 0.892193 0.399263 0.249029 0.054 Uiso 1 1 calc R U
H04C H 0.879446 0.478020 0.286728 0.054 Uiso 1 1 calc R U
C21 C 0.2595(2) 0.12997(14) 0.11749(14) 0.0353(7) Uani 1 1 d . .
C28 C 0.27659(19) 0.38730(14) 0.26359(13) 0.0278(6) Uani 1 1 d . .
C18 C 0.4386(2) 0.21811(14) 0.08651(12) 0.0298(6) Uani 1 1 d . .
C15 C 0.3228(2) 0.46315(15) 0.04732(12) 0.0342(6) Uani 1 1 d . .
C26 C 0.2307(2) 0.34662(16) 0.37296(13) 0.0350(7) Uani 1 1 d . .
C34 C 0.8672(2) 0.09759(14) 0.30079(13) 0.0366(7) Uani 1 1 d . .
H34A H 0.809065 0.070100 0.275922 0.044 Uiso 1 1 calc R U
C27 C 0.2165(2) 0.39711(14) 0.32069(14) 0.0324(6) Uani 1 1 d . .
C30 C 0.9576(2) 0.21438(14) 0.33125(13) 0.0347(6) Uani 1 1 d . .
H30A H 0.962142 0.267433 0.327141 0.042 Uiso 1 1 calc R U
C16 C 0.3329(2) 0.40082(14) 0.08781(13) 0.0336(6) Uani 1 1 d . .
C43 C 0.5284(2) 0.05633(14) 0.20958(14) 0.0375(7) Uani 1 1 d . .
H43A H 0.468918 0.034470 0.233710 0.045 Uiso 1 1 calc R U
C25 C 0.3035(2) 0.28680(15) 0.36663(12) 0.0315(6) Uani 1 1 d . .
C10 C 0.6634(2) 0.22441(14) 0.41581(12) 0.0359(7) Uani 1 1 d . .
H10A H 0.587105 0.237184 0.395712 0.054 Uiso 1 1 calc R U
H10B H 0.657837 0.212044 0.463675 0.054 Uiso 1 1 calc R U
H10C H 0.693714 0.181065 0.392160 0.054 Uiso 1 1 calc R U
C20 C 0.3204(3) 0.11169(15) 0.06297(14) 0.0411(7) Uani 1 1 d . .
C19 C 0.4108(2) 0.15668(15) 0.04693(13) 0.0381(7) Uani 1 1 d . .
C44 C 0.5529(2) 0.02794(15) 0.14743(15) 0.0432(8) Uani 1 1 d . .
H44A H 0.511600 -0.014170 0.129333 0.052 Uiso 1 1 calc R U
C45 C 0.6371(2) 0.06044(16) 0.11156(14) 0.0429(7) Uani 1 1 d . .
H45A H 0.652982 0.041082 0.068453 0.052 Uiso 1 1 calc R U
C31 C 1.0364(2) 0.17638(16) 0.37334(14) 0.0438(7) Uani 1 1 d . .
H31A H 1.094493 0.203527 0.398580 0.053 Uiso 1 1 calc R U
C07 C 0.9512(2) 0.40381(16) 0.52463(12) 0.0418(7) Uani 1 1 d . .
H07A H 0.967456 0.361484 0.555342 0.063 Uiso 1 1 calc R U
H07B H 0.907833 0.442216 0.547653 0.063 Uiso 1 1 calc R U
H07C H 1.023670 0.425304 0.511088 0.063 Uiso 1 1 calc R U
C32 C 1.0313(2) 0.09929(17) 0.37900(15) 0.0499(8) Uani 1 1 d . .
H32A H 1.085939 0.073474 0.407941 0.060 Uiso 1 1 calc R U
C40 C 0.9567(2) 0.25237(16) 0.16458(14) 0.0443(7) Uani 1 1 d . .
H40A H 0.996383 0.216341 0.192569 0.053 Uiso 1 1 calc R U
C33 C 0.9469(3) 0.05972(16) 0.34268(15) 0.0528(8) Uani 1 1 d . .
H33A H 0.943421 0.006597 0.346385 0.063 Uiso 1 1 calc R U
C38 C 0.9562(2) 0.34204(17) 0.07486(15) 0.0486(8) Uani 1 1 d . .
H38A H 0.996041 0.368145 0.041655 0.058 Uiso 1 1 calc R U
C39 C 1.0132(2) 0.28959(18) 0.11566(16) 0.0611(10) Uani 1 1 d . .
H39A H 1.091917 0.279125 0.109933 0.073 Uiso 1 1 calc R U
B01 B 0.4245(2) 0.31383(15) 0.18662(13) 0.0231(6) Uani 1 1 d . .

loop_
_atom_site_aniso_label
_atom_site_aniso_U_11
_atom_site_aniso_U_22
_atom_site_aniso_U_33
_atom_site_aniso_U_23
_atom_site_aniso_U_13
_atom_site_aniso_U_12
P01 0.0194(3) 0.0203(4) 0.0218(3) 0.0012(3) -0.0022(2) 0.0014(3)
F15 0.0312(8) 0.0302(8) 0.0393(8) 0.0018(6) -0.0115(6) -0.0042(6)
F06 0.0317(8) 0.0329(9) 0.0363(8) 0.0103(7) 0.0034(6) 0.0072(7)
F05 0.0275(8) 0.0405(9) 0.0387(9) 0.0009(7) -0.0011(7) -0.0103(6)
F01 0.0366(9) 0.0508(10) 0.0295(8) -0.0049(7) 0.0053(7) -0.0002(7)
O01 0.0213(8) 0.0232(9) 0.0191(8) -0.0021(7) -0.0041(6) 0.0003(7)
F13 0.0638(11) 0.0285(9) 0.0355(9) 0.0098(7) 0.0046(7) 0.0118(7)
F10 0.0364(9) 0.0315(9) 0.0575(10) 0.0110(8) 0.0118(7) 0.0121(7)
F07 0.0418(9) 0.0648(11) 0.0311(8) 0.0123(8) 0.0039(7) -0.0011(8)
F14 0.0549(10) 0.0315(9) 0.0572(10) 0.0106(8) -0.0037(8) -0.0126(8)
F09 0.0405(9) 0.0402(10) 0.0732(12) -0.0106(8) 0.0211(8) 0.0075(8)
F04 0.0541(10) 0.0366(10) 0.0629(11) 0.0033(8) -0.0212(8) -0.0218(8)
F12 0.0570(11) 0.0520(11) 0.0611(11) 0.0191(9) -0.0327(9) 0.0039(8)
F08 0.0453(10) 0.0769(12) 0.0405(10) -0.0143(8) 0.0175(8) -0.0010(8)
F02 0.0695(12) 0.0636(12) 0.0342(9) -0.0188(8) -0.0019(8) 0.0170(9)
F03 0.0854(13) 0.0391(10) 0.0601(11) -0.0206(8) -0.0264(10) 0.0000(9)
F11 0.0381(10) 0.0500(11) 0.0944(14) 0.0319(9) -0.0368(9) -0.0155(8)
N01 0.0228(10) 0.0211(11) 0.0177(10) 0.0013(8) -0.0013(8) -0.0039(8)
C02 0.0195(12) 0.0213(14) 0.0194(12) -0.0013(10) -0.0005(9) 0.0009(10)
C03 0.0251(13) 0.0214(14) 0.0227(13) 0.0017(10) -0.0011(10) -0.0005(10)
C01 0.0206(12) 0.0179(14) 0.0206(12) 0.0050(10) -0.0013(9) -0.0023(9)
C05 0.0283(13) 0.0202(14) 0.0290(14) -0.0012(11) -0.0022(11) -0.0068(10)
C12 0.0225(13) 0.0259(15) 0.0207(12) -0.0025(11) -0.0011(10) 0.0038(10)
C09 0.0273(13) 0.0233(14) 0.0233(13) -0.0019(11) 0.0005(10) -0.0024(10)
C06 0.0326(14) 0.0269(16) 0.0226(13) -0.0047(11) -0.0018(11) -0.0021(11)
C24 0.0192(12) 0.0261(15) 0.0314(14) -0.0037(12) -0.0007(10) 0.0003(11)
C36 0.0240(13) 0.0298(15) 0.0262(13) -0.0008(11) 0.0002(11) 0.0023(11)
C41 0.0227(12) 0.0184(14) 0.0243(13) -0.0002(10) -0.0065(10) 0.0057(10)
C23 0.0181(12) 0.0195(14) 0.0283(13) -0.0026(11) -0.0033(10) -0.0014(10)
C13 0.0333(15) 0.0183(15) 0.0329(15) -0.0026(12) 0.0070(11) -0.0029(11)
C29 0.0209(13) 0.0246(16) 0.0264(13) 0.0037(11) -0.0039(10) 0.0028(10)
C35 0.0220(12) 0.0240(15) 0.0283(13) -0.0001(11) 0.0028(10) 0.0027(10)
C08 0.0395(15) 0.0307(16) 0.0175(13) 0.0038(11) -0.0001(11) -0.0057(12)
C17 0.0224(12) 0.0244(15) 0.0224(13) 0.0045(10) -0.0068(10) 0.0036(10)
C42 0.0276(13) 0.0229(15) 0.0286(13) 0.0014(11) -0.0049(11) -0.0005(11)
C11 0.0215(12) 0.0252(15) 0.0246(13) 0.0003(10) -0.0006(10) 0.0036(10)
C14 0.0448(16) 0.0177(15) 0.0248(14) 0.0047(11) 0.0036(12) 0.0106(12)
C37 0.0392(16) 0.0357(17) 0.0307(15) 0.0081(12) 0.0000(12) 0.0032(12)
C46 0.0356(15) 0.0323(16) 0.0278(14) -0.0029(12) -0.0021(11) 0.0068(12)
C22 0.0279(14) 0.0258(15) 0.0266(14) 0.0029(11) -0.0092(11) 0.0016(11)
C04 0.0456(17) 0.0326(16) 0.0282(14) 0.0052(12) -0.0075(12) -0.0145(12)
C21 0.0350(15) 0.0256(16) 0.0427(17) 0.0042(13) -0.0195(13) -0.0060(12)
C28 0.0226(13) 0.0231(15) 0.0378(15) 0.0009(12) 0.0012(11) -0.0030(11)
C18 0.0289(14) 0.0306(16) 0.0289(14) 0.0029(12) -0.0066(11) 0.0015(12)
C15 0.0346(15) 0.0337(17) 0.0324(15) 0.0073(12) -0.0128(12) 0.0069(12)
C26 0.0282(14) 0.0480(19) 0.0299(15) -0.0127(14) 0.0098(12) -0.0081(13)
C34 0.0368(16) 0.0270(17) 0.0441(16) 0.0040(12) -0.0149(13) -0.0003(12)
C27 0.0238(14) 0.0246(16) 0.0493(18) -0.0113(13) 0.0071(12) 0.0006(11)
C30 0.0281(14) 0.0270(15) 0.0479(16) 0.0021(13) -0.0079(12) -0.0001(12)
C16 0.0273(14) 0.0277(16) 0.0443(16) 0.0064(13) -0.0095(12) -0.0049(11)
C43 0.0362(15) 0.0289(16) 0.0455(17) 0.0098(13) -0.0138(13) -0.0070(12)
C25 0.0259(13) 0.0406(17) 0.0278(14) 0.0039(13) -0.0005(11) -0.0066(12)
C10 0.0460(16) 0.0392(17) 0.0224(13) 0.0018(12) 0.0009(12) -0.0161(13)
C20 0.0537(19) 0.0249(17) 0.0415(17) -0.0094(13) -0.0243(15) 0.0040(14)
C19 0.0469(18) 0.0423(19) 0.0236(14) -0.0078(13) -0.0096(13) 0.0139(14)
C44 0.0485(18) 0.0241(16) 0.0533(19) -0.0055(14) -0.0262(15) -0.0010(13)
C45 0.0536(19) 0.0392(19) 0.0343(16) -0.0118(14) -0.0119(14) 0.0119(15)
C31 0.0309(15) 0.044(2) 0.0538(18) 0.0003(14) -0.0201(13) -0.0001(13)
C07 0.0537(18) 0.0473(18) 0.0233(14) -0.0030(13) -0.0062(12) -0.0192(14)
C32 0.0459(18) 0.041(2) 0.059(2) 0.0117(15) -0.0260(15) 0.0066(14)
C40 0.0318(15) 0.0487(19) 0.0534(19) 0.0249(15) 0.0105(13) 0.0093(13)
C33 0.056(2) 0.0287(17) 0.069(2) 0.0109(15) -0.0276(16) 0.0019(14)
C38 0.0374(17) 0.057(2) 0.0531(19) 0.0208(16) 0.0148(14) 0.0023(14)
C39 0.0278(16) 0.078(2) 0.079(2) 0.043(2) 0.0222(15) 0.0168(15)
B01 0.0162(13) 0.0271(17) 0.0254(15) 0.0011(12) -0.0045(11) 0.0012(11)

loop_
_atom_type_symbol
_atom_type_description
_atom_type_scat_dispersion_real
_atom_type_scat_dispersion_imag
_atom_type_scat_source
C C 0.0033 0.0016 'International Tables Vol C Tables 4.2.6.8 and 6.1.1.4'
H H 0.0000 0.0000 'International Tables Vol C Tables 4.2.6.8 and 6.1.1.4'
B B 0.0013 0.0007 'International Tables Vol C Tables 4.2.6.8 and 6.1.1.4'
N N 0.0061 0.0033 'International Tables Vol C Tables 4.2.6.8 and 6.1.1.4'
O O 0.0106 0.0060 'International Tables Vol C Tables 4.2.6.8 and 6.1.1.4'
F F 0.0171 0.0103 'International Tables Vol C Tables 4.2.6.8 and 6.1.1.4'
P P 0.1023 0.0942 'International Tables Vol C Tables 4.2.6.8 and 6.1.1.4'

loop_
_geom_angle_atom_site_label_1
_geom_angle_atom_site_label_2
_geom_angle_atom_site_label_3
_geom_angle
C35 P01 C41 109.72(11)
C35 P01 C29 108.60(11)
C41 P01 C29 106.31(11)
C35 P01 C01 107.87(10)
C41 P01 C01 115.14(10)
C29 P01 C01 109.05(10)
N01 O01 B01 116.25(16)
C01 N01 O01 113.68(18)
C09 C02 C03 120.66(19)
C09 C02 C01 119.17(19)
C03 C02 C01 120.11(19)
C05 C03 C02 118.0(2)
C05 C03 C04 119.1(2)
C02 C03 C04 122.81(19)
N01 C01 C02 118.3(2)
N01 C01 P01 123.78(17)
C02 C01 P01 117.89(15)
C06 C05 C03 122.4(2)
C06 C05 H05A 118.8
C03 C05 H05A 118.8
F15 C12 C13 114.8(2)
F15 C12 C11 120.2(2)
C13 C12 C11 125.0(2)
C08 C09 C02 118.6(2)
C08 C09 C10 120.0(2)
C02 C09 C10 121.5(2)
C05 C06 C08 118.1(2)
C05 C06 C07 120.6(2)
C08 C06 C07 121.3(2)
F06 C24 C25 115.5(2)
F06 C24 C23 119.2(2)
C25 C24 C23 125.3(2)
C37 C36 C35 119.9(2)
C37 C36 H36A 120.0
C35 C36 H36A 120.0
C42 C41 C46 119.9(2)
C42 C41 P01 121.34(18)
C46 C41 P01 118.38(19)
C28 C23 C24 112.5(2)
C28 C23 B01 126.5(2)
C24 C23 B01 121.0(2)
F14 C13 C14 119.7(2)
F14 C13 C12 121.0(2)
C14 C13 C12 119.3(2)
C34 C29 C30 118.9(2)
C34 C29 P01 119.48(18)
C30 C29 P01 121.56(18)
C40 C35 C36 119.5(2)
C40 C35 P01 121.01(18)
C36 C35 P01 119.52(17)
C06 C08 C09 122.3(2)
C06 C08 H08A 118.9
C09 C08 H08A 118.9
C22 C17 C18 113.0(2)
C22 C17 B01 127.4(2)
C18 C17 B01 119.6(2)
C41 C42 C43 119.7(2)
C41 C42 H42A 120.1
C43 C42 H42A 120.1
C12 C11 C16 112.3(2)
C12 C11 B01 125.50(19)
C16 C11 B01 122.1(2)
F13 C14 C15 120.7(2)
F13 C14 C13 120.5(2)
C15 C14 C13 118.8(2)
C38 C37 C36 120.1(2)
C38 C37 H37A 120.0
C36 C37 H37A 120.0
C45 C46 C41 119.5(3)
C45 C46 H46A 120.3
C41 C46 H46A 120.3
F05 C22 C21 114.5(2)
F05 C22 C17 121.0(2)
C21 C22 C17 124.5(2)
C03 C04 H04A 109.5
C03 C04 H04B 109.5
H04A C04 H04B 109.5
C03 C04 H04C 109.5
H04A C04 H04C 109.5
H04B C04 H04C 109.5
F04 C21 C20 120.1(2)
F04 C21 C22 120.3(3)
C20 C21 C22 119.5(2)
F10 C28 C27 114.5(2)
F10 C28 C23 121.0(2)
C27 C28 C23 124.6(2)
F01 C18 C19 116.2(2)
F01 C18 C17 119.1(2)
C19 C18 C17 124.6(2)
F12 C15 C14 119.4(2)
F12 C15 C16 120.8(2)
C14 C15 C16 119.8(2)
F08 C26 C25 120.2(2)
F08 C26 C27 120.7(2)
C25 C26 C27 119.0(2)
C29 C34 C33 120.9(2)
C29 C34 H34A 119.5
C33 C34 H34A 119.5
F09 C27 C26 120.0(2)
F09 C27 C28 120.5(2)
C26 C27 C28 119.5(2)
C31 C30 C29 119.9(2)
C31 C30 H30A 120.1
C29 C30 H30A 120.1
F11 C16 C15 115.6(2)
F11 C16 C11 119.5(2)
C15 C16 C11 124.8(2)
C44 C43 C42 120.3(3)
C44 C43 H43A 119.8
C42 C43 H43A 119.8
F07 C25 C24 121.1(2)
F07 C25 C26 119.8(2)
C24 C25 C26 119.1(2)
C09 C10 H10A 109.5
C09 C10 H10B 109.5
H10A C10 H10B 109.5
C09 C10 H10C 109.5
H10A C10 H10C 109.5
H10B C10 H10C 109.5
F03 C20 C21 120.2(3)
F03 C20 C19 120.7(3)
C21 C20 C19 119.1(2)
F02 C19 C18 121.3(3)
F02 C19 C20 119.4(2)
C18 C19 C20 119.3(3)
C45 C44 C43 120.1(2)
C45 C44 H44A 119.9
C43 C44 H44A 119.9
C44 C45 C46 120.4(3)
C44 C45 H45A 119.8
C46 C45 H45A 119.8
C30 C31 C32 120.5(2)
C30 C31 H31A 119.8
C32 C31 H31A 119.8
C06 C07 H07A 109.5
C06 C07 H07B 109.5
H07A C07 H07B 109.5
C06 C07 H07C 109.5
H07A C07 H07C 109.5
H07B C07 H07C 109.5
C33 C32 C31 120.0(2)
C33 C32 H32A 120.0
C31 C32 H32A 120.0
C39 C40 C35 120.0(2)
C39 C40 H40A 120.0
C35 C40 H40A 120.0
C32 C33 C34 119.8(3)
C32 C33 H33A 120.1
C34 C33 H33A 120.1
C37 C38 C39 120.2(3)
C37 C38 H38A 119.9
C39 C38 H38A 119.9
C40 C39 C38 120.3(3)
C40 C39 H39A 119.9
C38 C39 H39A 119.9
O01 B01 C23 110.68(18)
O01 B01 C17 100.79(18)
C23 B01 C17 113.29(19)
O01 B01 C11 110.47(18)
C23 B01 C11 111.61(19)
C17 B01 C11 109.52(18)

loop_
_geom_bond_atom_site_label_1
_geom_bond_atom_site_label_2
_geom_bond_distance
P01 C35 1.792(2)
P01 C41 1.799(2)
P01 C29 1.809(2)
P01 C01 1.839(2)
F15 C12 1.358(2)
F06 C24 1.352(3)
F05 C22 1.357(3)
F01 C18 1.353(3)
O01 N01 1.371(2)
O01 B01 1.526(3)
F13 C14 1.347(3)
F10 C28 1.356(3)
F07 C25 1.343(3)
F14 C13 1.343(3)
F09 C27 1.349(3)
F04 C21 1.347(3)
F12 C15 1.350(3)
F08 C26 1.345(3)
F02 C19 1.345(3)
F03 C20 1.348(3)
F11 C16 1.349(3)
N01 C01 1.287(3)
C02 C09 1.398(3)
C02 C03 1.407(3)
C02 C01 1.499(3)
C03 C05 1.392(3)
C03 C04 1.510(3)
C05 C06 1.381(3)
C05 H05A 0.9500
C12 C13 1.378(3)
C12 C11 1.379(3)
C09 C08 1.386(3)
C09 C10 1.505(3)
C06 C08 1.384(3)
C06 C07 1.511(3)
C24 C25 1.371(3)
C24 C23 1.391(3)
C36 C37 1.381(3)
C36 C35 1.394(3)
C36 H36A 0.9500
C41 C42 1.386(3)
C41 C46 1.391(3)
C23 C28 1.387(3)
C23 B01 1.644(4)
C13 C14 1.374(3)
C29 C34 1.378(3)
C29 C30 1.399(3)
C35 C40 1.387(3)
C08 H08A 0.9500
C17 C22 1.384(3)
C17 C18 1.392(3)
C17 B01 1.645(3)
C42 C43 1.387(3)
C42 H42A 0.9500
C11 C16 1.392(3)
C11 B01 1.654(4)
C14 C15 1.359(3)
C37 C38 1.376(4)
C37 H37A 0.9500
C46 C45 1.389(4)
C46 H46A 0.9500
C22 C21 1.380(3)
C04 H04A 0.9800
C04 H04B 0.9800
C04 H04C 0.9800
C21 C20 1.368(4)
C28 C27 1.378(3)
C18 C19 1.373(3)
C15 C16 1.371(3)
C26 C25 1.373(4)
C26 C27 1.374(4)
C34 C33 1.383(3)
C34 H34A 0.9500
C30 C31 1.380(3)
C30 H30A 0.9500
C43 C44 1.378(4)
C43 H43A 0.9500
C10 H10A 0.9800
C10 H10B 0.9800
C10 H10C 0.9800
C20 C19 1.377(4)
C44 C45 1.374(4)
C44 H44A 0.9500
C45 H45A 0.9500
C31 C32 1.379(4)
C31 H31A 0.9500
C07 H07A 0.9800
C07 H07B 0.9800
C07 H07C 0.9800
C32 C33 1.378(4)
C32 H32A 0.9500
C40 C39 1.376(4)
C40 H40A 0.9500
C33 H33A 0.9500
C38 C39 1.380(4)
C38 H38A 0.9500
C39 H39A 0.9500
